data_7232608
loop_
_publ_author_name
'Fornasari, Luca'
'd'Agostino, Simone'
'Braga, Dario'

_publ_section_title
;
 Supramolecular zwitterions based on a novel boronic acid--squarate
 dianion synthon
;
_journal_issue 20
_journal_name_full CrystEngComm
_journal_page_first 3186
_journal_paper_doi 10.1039/C9CE00367C
_journal_volume 21
_journal_year 2019
_chemical_formula_moiety 'C4 O4, 2(C5 H7 B N O2), H2 O'
_chemical_formula_sum 'C14 H16 B2 N2 O9'
_chemical_formula_weight 377.91
_space_group_crystal_system monoclinic
_space_group_IT_number 14
_space_group_name_Hall '-P 2ybc'
_space_group_name_H-M_alt 'P 1 21/c 1'
_symmetry_space_group_name_Hall '-P 2ybc'
_symmetry_space_group_name_H-M 'P 1 21/c 1'
_atom_sites_solution_hydrogens mixed
_atom_sites_solution_primary dual
_audit_creation_date 2019-02-26
_audit_creation_method
;
Olex2 1.2
(compiled 2018.05.29 svn.r3508 for OlexSys, GUI svn.r5506)
;
_audit_update_record
;
2019-02-28 deposited with the CCDC.    2019-04-15 downloaded from the CCDC.
;
_cell_angle_alpha 90
_cell_angle_beta 99.368(5)
_cell_angle_gamma 90
_cell_formula_units_Z 4
_cell_length_a 10.5211(5)
_cell_length_b 21.0309(9)
_cell_length_c 7.6551(4)
_cell_measurement_reflns_used 1687
_cell_measurement_temperature 298.15
_cell_measurement_theta_max 27.9040
_cell_measurement_theta_min 3.6240
_cell_volume 1671.24(14)
_computing_cell_refinement 'CrysAlisPro 1.171.38.46 (Rigaku OD, 2015)'
_computing_data_collection 'CrysAlisPro 1.171.38.46 (Rigaku OD, 2015)'
_computing_data_reduction 'CrysAlisPro 1.171.38.46 (Rigaku OD, 2015)'
_computing_molecular_graphics 'Olex2 (Dolomanov et al., 2009)'
_computing_publication_material 'Olex2 (Dolomanov et al., 2009)'
_computing_structure_refinement 'ShelXL (Sheldrick, 2015)'
_computing_structure_solution 'ShelXT (Sheldrick, 2015)'
_diffrn_ambient_temperature 298.15
_diffrn_detector 'CCD plate'
_diffrn_detector_area_resol_mean 16.1340
_diffrn_detector_type Sapphire3
_diffrn_measured_fraction_theta_full 0.987
_diffrn_measured_fraction_theta_max 0.822
_diffrn_measurement_details
;
List of Runs (angles in degrees, time in seconds):

  # Type    Start    End  Width  t~exp~   \w     \q     \k     \f   Frames
#--------------------------------------------------------------------------
  1  \w    -10.00  23.00   1.00   44.92    --  -16.52 -99.00 -30.00   33
  2  \w    -84.00   0.00   1.00   44.92    --  -16.52 -57.00 120.00   84
  3  \w    -68.00  -2.00   1.00   44.92    --  -16.52 -57.00  30.00   66
  4  \w     35.00  61.00   1.00   44.92    --   17.61 178.00 120.00   26
;
_diffrn_measurement_device 'four-circle diffractometer'
_diffrn_measurement_device_type 'Xcalibur, Sapphire3'
_diffrn_measurement_method '\w scans'
_diffrn_orient_matrix_type 'CrysAlisPro convention (1999,Acta A55,543-557)'
_diffrn_orient_matrix_UB_11 0.0365916000
_diffrn_orient_matrix_UB_12 -0.0047759000
_diffrn_orient_matrix_UB_13 -0.0690261000
_diffrn_orient_matrix_UB_21 -0.0571399000
_diffrn_orient_matrix_UB_22 -0.0079563000
_diffrn_orient_matrix_UB_23 -0.0586096000
_diffrn_orient_matrix_UB_31 -0.0085338000
_diffrn_orient_matrix_UB_32 0.0324136000
_diffrn_orient_matrix_UB_33 -0.0245968000
_diffrn_radiation_monochromator graphite
_diffrn_radiation_probe x-ray
_diffrn_radiation_type MoK\a
_diffrn_radiation_wavelength 0.71073
_diffrn_reflns_av_R_equivalents 0.0270
_diffrn_reflns_av_unetI/netI 0.0549
_diffrn_reflns_Laue_measured_fraction_full 0.987
_diffrn_reflns_Laue_measured_fraction_max 0.822
_diffrn_reflns_limit_h_max 14
_diffrn_reflns_limit_h_min -6
_diffrn_reflns_limit_k_max 13
_diffrn_reflns_limit_k_min -28
_diffrn_reflns_limit_l_max 9
_diffrn_reflns_limit_l_min -9
_diffrn_reflns_number 6685
_diffrn_reflns_point_group_measured_fraction_full 0.987
_diffrn_reflns_point_group_measured_fraction_max 0.822
_diffrn_reflns_theta_full 25.242
_diffrn_reflns_theta_max 29.221
_diffrn_reflns_theta_min 3.216
_diffrn_source 'fine-focus sealed X-ray tube'
_diffrn_source_type 'Enhance (Mo) X-ray Source'
_exptl_absorpt_coefficient_mu 0.123
_exptl_absorpt_correction_T_max 1.00000
_exptl_absorpt_correction_T_min 0.87891
_exptl_absorpt_correction_type multi-scan
_exptl_absorpt_process_details
;
CrysAlisPro 1.171.38.46 (Rigaku Oxford Diffraction, 2015)
Empirical absorption correction using spherical harmonics,
 implemented in SCALE3 ABSPACK scaling algorithm.
;
_exptl_crystal_colour 'light pink'
_exptl_crystal_density_diffrn 1.502
_exptl_crystal_description irregular
_exptl_crystal_F_000 784
_exptl_crystal_size_max 0.2
_exptl_crystal_size_mid 0.2
_exptl_crystal_size_min 0.05
_refine_diff_density_max 0.220
_refine_diff_density_min -0.231
_refine_diff_density_rms 0.049
_refine_ls_extinction_method none
_refine_ls_goodness_of_fit_ref 1.014
_refine_ls_hydrogen_treatment constr
_refine_ls_matrix_type full
_refine_ls_number_parameters 251
_refine_ls_number_reflns 3735
_refine_ls_number_restraints 0
_refine_ls_restrained_S_all 1.014
_refine_ls_R_factor_all 0.0960
_refine_ls_R_factor_gt 0.0514
_refine_ls_shift/su_max 0.000
_refine_ls_shift/su_mean 0.000
_refine_ls_structure_factor_coef Fsqd
_refine_ls_weighting_details 'w=1/[\s^2^(Fo^2^)+(0.0565P)^2^] where P=(Fo^2^+2Fc^2^)/3'
_refine_ls_weighting_scheme calc
_refine_ls_wR_factor_gt 0.1082
_refine_ls_wR_factor_ref 0.1298
_reflns_Friedel_coverage 0.000
_reflns_number_gt 2338
_reflns_number_total 3735
_reflns_threshold_expression 'I > 2\s(I)'
_cod_data_source_file c9ce00367c2.cif
_cod_data_source_block 1b
_cod_depositor_comments 'Adding full bibliography for 7232605--7232608.cif.'
_cod_database_code 7232608
_shelx_shelxl_version_number 2016/6
_shelx_space_group_comment
;
The symmetry employed for this shelxl refinement is uniquely defined
by the following loop, which should always be used as a source of
symmetry information in preference to the above space-group names.
They are only intended as comments.
;
_shelx_estimated_absorpt_t_max 0.994
_shelx_estimated_absorpt_t_min 0.976
_reflns_odcompleteness_completeness 97.82
_reflns_odcompleteness_iscentric 1
_reflns_odcompleteness_theta 26.32
_olex2_refinement_description
;
1. Fixed Uiso
 At 1.2 times of:
  All C(H) groups, All N(H) groups
 At 1.5 times of:
  All O(H) groups, All O(H,H) groups
2.a Free rotating group:
 O9(H9A,H9B)
2.b Aromatic/amide H refined with riding coordinates:
 N1(H1), N2(H2), C11(H11), C9(H9), C6(H6A), C8(H8), C14(H14), C7(H7), C12(H12),
  C13(H13)
2.c Idealised tetrahedral OH refined as rotating group:
 O6(H6), O8(H8A), O5(H5), O7(H7A)
;
_olex2_submission_special_instructions 'No special instructions were received'
_oxdiff_exptl_absorpt_empirical_details
;
Empirical correction (ABSPACK) includes:
- Absorption correction using spherical harmonics
- Frame scaling
;
_oxdiff_exptl_absorpt_empirical_full_max 1.075
_oxdiff_exptl_absorpt_empirical_full_min 0.929

loop_
_space_group_symop_operation_xyz
'x, y, z'
'-x, y+1/2, -z+1/2'
'-x, -y, -z'
'x, -y-1/2, z-1/2'

loop_
_atom_site_label
_atom_site_type_symbol
_atom_site_fract_x
_atom_site_fract_y
_atom_site_fract_z
_atom_site_U_iso_or_equiv
_atom_site_adp_type
_atom_site_occupancy
_atom_site_site_symmetry_order
_atom_site_calc_flag
_atom_site_refinement_flags_posn
O1 O 0.47407(13) 0.30640(6) 0.58752(18) 0.0457(4) Uani 1 1 d .
O6 O 0.54580(14) 0.12847(6) 0.7043(2) 0.0462(4) Uani 1 1 d .
H6 H 0.495873 0.148433 0.630786 0.069 Uiso 1 1 calc GR
O3 O 0.11731(14) 0.24187(6) 0.20999(18) 0.0475(4) Uani 1 1 d .
O2 O 0.35818(14) 0.17068(6) 0.45162(19) 0.0481(4) Uani 1 1 d .
O4 O 0.22591(14) 0.37615(6) 0.36289(19) 0.0483(4) Uani 1 1 d .
O8 O 0.01259(15) 0.41983(7) 0.1683(2) 0.0530(4) Uani 1 1 d .
H8A H 0.073501 0.398585 0.217270 0.079 Uiso 1 1 calc GR
O9 O 0.27717(18) 0.07451(6) 0.2091(2) 0.0580(5) Uani 1 1 d .
H9A H 0.298626 0.106162 0.276574 0.087 Uiso 1 1 d G
H9B H 0.264730 0.090152 0.105333 0.087 Uiso 1 1 d G
O5 O 0.65144(15) 0.22973(7) 0.7536(2) 0.0570(5) Uani 1 1 d .
H5 H 0.587116 0.242458 0.687804 0.085 Uiso 1 1 calc GR
O7 O -0.05734(16) 0.32013(7) 0.0373(2) 0.0613(5) Uani 1 1 d .
H7A H 0.005174 0.306561 0.105112 0.092 Uiso 1 1 calc GR
N1 N 0.95744(16) 0.14578(8) 1.0948(2) 0.0420(4) Uani 1 1 d .
H1 H 1.019373 0.169943 1.142743 0.050 Uiso 1 1 calc R
N2 N -0.40245(16) 0.40277(8) -0.2129(2) 0.0435(5) Uani 1 1 d .
H2 H -0.459620 0.378565 -0.272507 0.052 Uiso 1 1 calc R
C10 C -0.19923(19) 0.41346(9) -0.0314(2) 0.0338(5) Uani 1 1 d .
C5 C 0.75610(19) 0.13546(9) 0.9087(2) 0.0349(5) Uani 1 1 d .
C3 C 0.21602(19) 0.25885(9) 0.3142(3) 0.0352(5) Uani 1 1 d .
C1 C 0.37573(19) 0.28886(9) 0.4837(3) 0.0359(5) Uani 1 1 d .
C2 C 0.3244(2) 0.22725(9) 0.4214(3) 0.0356(5) Uani 1 1 d .
C11 C -0.29343(19) 0.37692(9) -0.1290(3) 0.0366(5) Uani 1 1 d .
H11 H -0.280988 0.333292 -0.136756 0.044 Uiso 1 1 calc R
C4 C 0.26527(19) 0.32002(10) 0.3806(2) 0.0350(5) Uani 1 1 d .
C9 C 0.7645(2) 0.07081(9) 0.9407(3) 0.0388(5) Uani 1 1 d .
H9 H 0.699077 0.044250 0.886513 0.047 Uiso 1 1 calc R
C6 C 0.85681(19) 0.17196(9) 0.9905(3) 0.0398(5) Uani 1 1 d .
H6A H 0.854910 0.215733 0.972988 0.048 Uiso 1 1 calc R
C8 C 0.8682(2) 0.04490(10) 1.0517(3) 0.0426(5) Uani 1 1 d .
H8 H 0.871710 0.001450 1.074557 0.051 Uiso 1 1 calc R
C14 C -0.2235(2) 0.47797(9) -0.0257(3) 0.0438(5) Uani 1 1 d .
H14 H -0.162331 0.504398 0.038950 0.053 Uiso 1 1 calc R
C7 C 0.9650(2) 0.08380(10) 1.1269(3) 0.0425(5) Uani 1 1 d .
H7 H 1.036221 0.067046 1.200519 0.051 Uiso 1 1 calc R
C12 C -0.4251(2) 0.46487(11) -0.2070(3) 0.0515(6) Uani 1 1 d .
H12 H -0.501870 0.481549 -0.266863 0.062 Uiso 1 1 calc R
C13 C -0.3360(2) 0.50404(10) -0.1133(3) 0.0527(6) Uani 1 1 d .
H13 H -0.350847 0.547551 -0.108688 0.063 Uiso 1 1 calc R
B1 B 0.6409(2) 0.16723(11) 0.7799(3) 0.0382(6) Uani 1 1 d .
B2 B -0.0712(2) 0.38193(11) 0.0662(3) 0.0363(5) Uani 1 1 d .

loop_
_atom_site_aniso_label
_atom_site_aniso_U_11
_atom_site_aniso_U_22
_atom_site_aniso_U_33
_atom_site_aniso_U_23
_atom_site_aniso_U_13
_atom_site_aniso_U_12
O1 0.0341(9) 0.0403(8) 0.0540(10) -0.0050(7) -0.0191(7) -0.0002(7)
O6 0.0376(9) 0.0386(8) 0.0547(10) -0.0024(6) -0.0150(7) -0.0001(7)
O3 0.0366(9) 0.0415(8) 0.0552(10) -0.0028(7) -0.0197(7) -0.0048(7)
O2 0.0478(10) 0.0337(8) 0.0540(9) -0.0026(6) -0.0185(7) 0.0018(7)
O4 0.0439(10) 0.0343(8) 0.0579(10) -0.0026(6) -0.0181(7) 0.0046(7)
O8 0.0383(9) 0.0414(8) 0.0695(11) -0.0049(8) -0.0201(7) 0.0028(7)
O9 0.0711(12) 0.0387(8) 0.0566(11) 0.0016(7) -0.0123(9) -0.0089(9)
O5 0.0463(10) 0.0373(8) 0.0743(12) 0.0071(7) -0.0293(8) -0.0016(8)
O7 0.0491(11) 0.0392(9) 0.0812(13) -0.0105(8) -0.0326(8) 0.0078(8)
N1 0.0327(10) 0.0423(10) 0.0451(11) -0.0032(8) -0.0110(8) -0.0021(8)
N2 0.0309(10) 0.0435(10) 0.0515(12) -0.0013(8) -0.0073(8) -0.0048(9)
C10 0.0284(11) 0.0350(11) 0.0359(11) -0.0021(8) -0.0010(8) -0.0019(9)
C5 0.0319(11) 0.0341(10) 0.0352(11) -0.0027(8) -0.0051(8) 0.0002(9)
C3 0.0296(12) 0.0368(11) 0.0359(11) -0.0018(9) -0.0043(9) -0.0012(9)
C1 0.0308(12) 0.0391(11) 0.0343(11) -0.0022(9) -0.0054(9) -0.0008(9)
C2 0.0327(12) 0.0361(11) 0.0346(11) -0.0038(9) -0.0050(8) -0.0022(10)
C11 0.0326(12) 0.0324(10) 0.0421(12) -0.0005(9) -0.0024(9) 0.0003(9)
C4 0.0293(11) 0.0372(11) 0.0352(11) -0.0013(8) -0.0048(8) -0.0020(9)
C9 0.0354(12) 0.0339(11) 0.0436(12) -0.0052(9) -0.0037(9) -0.0040(10)
C6 0.0373(12) 0.0290(10) 0.0480(13) 0.0008(9) -0.0083(9) 0.0000(9)
C8 0.0457(14) 0.0315(10) 0.0479(13) 0.0010(9) -0.0005(10) 0.0069(10)
C14 0.0374(13) 0.0377(12) 0.0528(14) -0.0096(10) -0.0029(10) -0.0022(10)
C7 0.0372(13) 0.0436(12) 0.0429(13) 0.0035(10) -0.0048(9) 0.0109(11)
C12 0.0361(14) 0.0513(14) 0.0623(16) 0.0028(12) -0.0067(11) 0.0110(11)
C13 0.0457(14) 0.0361(12) 0.0720(17) -0.0061(11) -0.0030(12) 0.0092(11)
B1 0.0326(14) 0.0366(13) 0.0414(14) -0.0036(10) -0.0059(10) 0.0011(11)
B2 0.0308(13) 0.0387(13) 0.0365(13) 0.0000(10) -0.0030(10) -0.0027(11)

loop_
_atom_type_symbol
_atom_type_description
_atom_type_scat_dispersion_real
_atom_type_scat_dispersion_imag
_atom_type_scat_source
C C 0.0033 0.0016 'International Tables Vol C Tables 4.2.6.8 and 6.1.1.4'
H H 0.0000 0.0000 'International Tables Vol C Tables 4.2.6.8 and 6.1.1.4'
B B 0.0013 0.0007 'International Tables Vol C Tables 4.2.6.8 and 6.1.1.4'
N N 0.0061 0.0033 'International Tables Vol C Tables 4.2.6.8 and 6.1.1.4'
O O 0.0106 0.0060 'International Tables Vol C Tables 4.2.6.8 and 6.1.1.4'

loop_
_geom_angle_atom_site_label_1
_geom_angle_atom_site_label_2
_geom_angle_atom_site_label_3
_geom_angle
C7 N1 C6 122.25(17)
C12 N2 C11 121.87(18)
C11 C10 C14 116.42(18)
C11 C10 B2 120.48(17)
C14 C10 B2 123.10(17)
C9 C5 B1 123.16(18)
C6 C5 C9 116.53(18)
C6 C5 B1 120.27(17)
O3 C3 C2 136.18(18)
O3 C3 C4 133.49(18)
C4 C3 C2 90.31(15)
O1 C1 C2 134.01(19)
O1 C1 C4 135.86(18)
C4 C1 C2 90.11(15)
O2 C2 C3 135.41(18)
O2 C2 C1 134.97(18)
C3 C2 C1 89.60(15)
N2 C11 C10 121.37(18)
O4 C4 C3 135.02(18)
O4 C4 C1 134.97(17)
C3 C4 C1 89.93(15)
C8 C9 C5 121.24(19)
N1 C6 C5 121.27(18)
C7 C8 C9 119.06(19)
C13 C14 C10 121.64(19)
N1 C7 C8 119.62(18)
N2 C12 C13 120.03(19)
C12 C13 C14 118.7(2)
O6 B1 C5 116.94(18)
O5 B1 O6 127.18(19)
O5 B1 C5 115.84(18)
O8 B2 C10 117.14(18)
O7 B2 O8 126.7(2)
O7 B2 C10 116.16(18)

loop_
_geom_bond_atom_site_label_1
_geom_bond_atom_site_label_2
_geom_bond_distance
O1 C1 1.253(2)
O6 B1 1.346(3)
O3 C3 1.254(2)
O2 C2 1.252(2)
O4 C4 1.251(2)
O8 B2 1.342(3)
O5 B1 1.337(3)
O7 B2 1.330(3)
N1 C6 1.337(2)
N1 C7 1.327(2)
N2 C11 1.336(2)
N2 C12 1.330(3)
C10 C11 1.375(3)
C10 C14 1.383(3)
C10 B2 1.576(3)
C5 C9 1.382(3)
C5 C6 1.374(3)
C5 B1 1.580(3)
C3 C2 1.453(3)
C3 C4 1.448(3)
C1 C2 1.454(3)
C1 C4 1.451(3)
C9 C8 1.381(3)
C8 C7 1.360(3)
C14 C13 1.375(3)
C12 C13 1.361(3)
